data_4305301
loop_
_publ_author_name
'Z. Tomkowicz'
'S. Ostrovsky'
'H. M\"uller-Bunz'
'A. J. Hussein Eltmimi'
'M. Rams'
'D. A. Brown'
'W. Haase'

_publ_contact_author
;
        Prof. Dr. Wolfgang Haase
        Eduard-Zintl-Institute of Inorganic and Physical Chemistry
        Darmstadt University of Technology
        Petersenstrasse 20
        64287 Darmstadt
        Germany
;
_publ_contact_author_email 'haase@chemie.tu-darmstadt.de '
_publ_contact_author_fax '0049 6151 164924'
_publ_contact_author_phone '0049 6151 163398'
_publ_section_title
;
Extended Triple-Bridged Ni(II)- and Co(II)-Hydroxamate Trinuclear
Complexes: Synthesis, Crystal Structures, and Magnetic Properties
;
_journal_name_full 'Inorganic Chemistry'
_journal_page_first 6956
_journal_page_last 6963
_journal_paper_doi 10.1021/ic800264y
_journal_volume 47
_journal_year 2008
_chemical_formula_moiety '2 (C24 H40 N6 O12 F12 Ni3), C4 H10 O'
_chemical_formula_sum 'C52 H90 F24 N12 Ni6 O25'
_chemical_formula_weight 2091.62
_chemical_name_systematic
; 
 ? 
;
_space_group_IT_number 41
_symmetry_cell_setting orthorhombic
_symmetry_space_group_name_Hall 'A 2 -2ab'
_symmetry_space_group_name_H-M 'A b a 2'
_atom_sites_solution_hydrogens geom
_atom_sites_solution_primary direct
_atom_sites_solution_secondary difmap
_audit_creation_method SHELXL-97
_cell_angle_alpha 90.00
_cell_angle_beta 90.00
_cell_angle_gamma 90.00
_cell_formula_units_Z 4
_cell_length_a 16.0444(15)
_cell_length_b 36.222(3)
_cell_length_c 15.2264(14)
_cell_measurement_reflns_used 8443
_cell_measurement_temperature 293(2)
_cell_measurement_theta_max 25.91
_cell_measurement_theta_min 2.27
_cell_volume 8849.0(14)
_computing_cell_refinement 'Bruker SMART'
_computing_data_collection 'Bruker SMART'
_computing_data_reduction 'Bruker SAINT'
_computing_molecular_graphics 'Bruker SHELXTL'
_computing_publication_material 'Bruker SHELXTL'
_computing_structure_refinement 'SHELXL-97 (Sheldrick, 1997)'
_computing_structure_solution 'SHELXS-97 (Sheldrick, 1990)'
_diffrn_ambient_temperature 293(2)
_diffrn_measured_fraction_theta_full 0.999
_diffrn_measured_fraction_theta_max 0.999
_diffrn_measurement_device_type 'CCD area detector'
_diffrn_measurement_method 'phi and omega scans'
_diffrn_radiation_monochromator graphite
_diffrn_radiation_source 'fine-focus sealed tube'
_diffrn_radiation_type MoK\a
_diffrn_radiation_wavelength 0.71073
_diffrn_reflns_av_R_equivalents 0.0240
_diffrn_reflns_av_sigmaI/netI 0.0325
_diffrn_reflns_limit_h_max 20
_diffrn_reflns_limit_h_min -20
_diffrn_reflns_limit_k_max 47
_diffrn_reflns_limit_k_min -46
_diffrn_reflns_limit_l_max 19
_diffrn_reflns_limit_l_min -19
_diffrn_reflns_number 36970
_diffrn_reflns_theta_full 25.00
_diffrn_reflns_theta_max 28.30
_diffrn_reflns_theta_min 1.93
_exptl_absorpt_coefficient_mu 1.372
_exptl_absorpt_correction_T_max 0.6098
_exptl_absorpt_correction_T_min 0.5470
_exptl_absorpt_correction_type multi-scan
_exptl_absorpt_process_details SADABS
_exptl_crystal_colour green
_exptl_crystal_density_diffrn 1.570
_exptl_crystal_density_method 'not measured'
_exptl_crystal_description prism
_exptl_crystal_F_000 4280
_exptl_crystal_size_max 0.50
_exptl_crystal_size_mid 0.40
_exptl_crystal_size_min 0.40
_refine_diff_density_max 0.522
_refine_diff_density_min -0.233
_refine_diff_density_rms 0.062
_refine_ls_abs_structure_details 'Flack H D (1983), Acta Cryst. A39, 876-881'
_refine_ls_abs_structure_Flack 0.071(10)
_refine_ls_extinction_method none
_refine_ls_goodness_of_fit_ref 1.023
_refine_ls_hydrogen_treatment mixed
_refine_ls_matrix_type full
_refine_ls_number_parameters 613
_refine_ls_number_reflns 7730
_refine_ls_number_restraints 1
_refine_ls_restrained_S_all 1.023
_refine_ls_R_factor_all 0.0395
_refine_ls_R_factor_gt 0.0354
_refine_ls_shift/su_max 0.004
_refine_ls_shift/su_mean 0.001
_refine_ls_structure_factor_coef Fsqd
_refine_ls_weighting_details 'calc w=1/[\s^2^(Fo^2^)+(0.0660P)^2^+0.0000P] where P=(Fo^2^+2Fc^2^)/3'
_refine_ls_weighting_scheme calc
_refine_ls_wR_factor_gt 0.0878
_refine_ls_wR_factor_ref 0.0911
_reflns_number_gt 8424
_reflns_number_total 10223
_reflns_threshold_expression >2sigma(I)
_cod_data_source_file ic800264y-file002_1.cif
_cod_data_source_block NiAA
_cod_depositor_comments
;
The following automatic conversions were performed:
'_symmetry_cell_setting' value 'Orthorhombic' changed to 'orthorhombic'
according to '/home/saulius/struct/CIF-dictionaries/cif_core.dic'
dictionary named 'cif_core.dic' version 2.4.1 from 2010-06-29.

Automatic conversion script
Id: cif_fix_enum 1527 2010-12-29 10:47:43Z saulius 
;
_cod_original_cell_volume 8848.9(14)
_cod_original_formula_sum 'C52 H90 N12 O25 F24 Ni6'
_cod_database_code 4305301

loop_
_symmetry_equiv_pos_as_xyz
'x, y, z'
'-x, -y, z'
'x+1/2, -y+1/2, z'
'-x+1/2, y+1/2, z'
'x, y+1/2, z+1/2'
'-x, -y+1/2, z+1/2'
'x+1/2, -y+1, z+1/2'
'-x+1/2, y+1, z+1/2'

loop_
_atom_site_label
_atom_site_type_symbol
_atom_site_fract_x
_atom_site_fract_y
_atom_site_fract_z
_atom_site_U_iso_or_equiv
_atom_site_adp_type
_atom_site_occupancy
_atom_site_symmetry_multiplicity
_atom_site_calc_flag
_atom_site_refinement_flags
_atom_site_disorder_assembly
_atom_site_disorder_group
Ni1 Ni 0.97753(2) 0.880532(10) 0.07503(3) 0.04720(11) Uani 1 1 d . . .
Ni2 Ni 0.88202(3) 0.849402(11) -0.11617(3) 0.05808(13) Uani 1 1 d . . .
Ni3 Ni 1.08827(3) 0.891948(12) 0.27033(3) 0.05452(12) Uani 1 1 d . . .
O1 O 0.97326(16) 0.88047(6) -0.05946(16) 0.0547(6) Uani 1 1 d . . .
N1 N 0.9629(2) 0.91557(9) -0.0915(2) 0.0652(8) Uani 1 1 d . . .
H1N H 0.995(3) 0.9329(13) -0.057(3) 0.084(14) Uiso 1 1 d . . .
C1 C 0.9092(3) 0.92252(11) -0.1531(3) 0.0645(9) Uani 1 1 d . . .
O2 O 0.8667(2) 0.89681(8) -0.18602(19) 0.0747(8) Uani 1 1 d . . .
C2 C 0.8980(4) 0.96144(13) -0.1831(3) 0.0890(15) Uani 1 1 d . . .
H2A H 0.9038 0.9626 -0.2457 0.134 Uiso 1 1 calc R . .
H2B H 0.9395 0.9768 -0.1560 0.134 Uiso 1 1 calc R . .
H2C H 0.8435 0.9700 -0.1666 0.134 Uiso 1 1 calc R . .
O3 O 0.97725(14) 0.88591(6) 0.20871(16) 0.0496(5) Uani 1 1 d . . .
N2 N 0.92831(18) 0.91546(8) 0.2363(2) 0.0532(7) Uani 1 1 d . . .
H2N H 0.882(2) 0.9154(9) 0.198(3) 0.047(9) Uiso 1 1 d . . .
C3 C 0.9544(2) 0.93766(10) 0.2972(2) 0.0558(8) Uani 1 1 d . . .
O4 O 1.02444(17) 0.93362(8) 0.33261(18) 0.0655(7) Uani 1 1 d . . .
C4 C 0.8982(3) 0.96879(13) 0.3228(3) 0.0711(11) Uani 1 1 d . . .
H4A H 0.8851 0.9670 0.3842 0.107 Uiso 1 1 calc R . .
H4B H 0.8477 0.9675 0.2891 0.107 Uiso 1 1 calc R . .
H4C H 0.9256 0.9919 0.3115 0.107 Uiso 1 1 calc R . .
C5 C 1.0348(5) 0.8048(2) -0.1670(5) 0.130(3) Uani 1 1 d . . .
H5A H 1.0136 0.7834 -0.1373 0.196 Uiso 1 1 calc R . .
H5B H 1.0613 0.8208 -0.1253 0.196 Uiso 1 1 calc R . .
H5C H 1.0746 0.7973 -0.2106 0.196 Uiso 1 1 calc R . .
C6 C 1.0008(4) 0.8521(2) -0.2698(5) 0.118(2) Uani 1 1 d . . .
H6A H 1.0349 0.8690 -0.2369 0.176 Uiso 1 1 calc R . .
H6B H 0.9568 0.8655 -0.2983 0.176 Uiso 1 1 calc R . .
H6C H 1.0343 0.8399 -0.3131 0.176 Uiso 1 1 calc R . .
N3 N 0.9648(2) 0.82474(11) -0.2102(3) 0.0798(10) Uani 1 1 d . . .
C7 C 0.9120(4) 0.7982(2) -0.2567(5) 0.148(4) Uani 1 1 d . . .
H7A H 0.9332 0.7959 -0.3161 0.178 Uiso 1 1 calc R . .
H7B H 0.9188 0.7744 -0.2286 0.178 Uiso 1 1 calc R . .
C8 C 0.8316(4) 0.8051(2) -0.2618(6) 0.168(4) Uani 1 1 d . . .
H8A H 0.8042 0.7821 -0.2768 0.202 Uiso 1 1 calc R . .
H8B H 0.8235 0.8217 -0.3111 0.202 Uiso 1 1 calc R . .
N4 N 0.7863(2) 0.82105(11) -0.1858(3) 0.0815(11) Uani 1 1 d . . .
C9 C 0.7229(3) 0.84668(16) -0.2195(4) 0.1019(16) Uani 1 1 d . . .
H9A H 0.7493 0.8653 -0.2548 0.153 Uiso 1 1 calc R . .
H9B H 0.6946 0.8582 -0.1711 0.153 Uiso 1 1 calc R . .
H9C H 0.6834 0.8333 -0.2546 0.153 Uiso 1 1 calc R . .
C10 C 0.7442(5) 0.79308(19) -0.1357(6) 0.159(4) Uani 1 1 d . . .
H10A H 0.7019 0.7818 -0.1713 0.238 Uiso 1 1 calc R . .
H10B H 0.7189 0.8041 -0.0849 0.238 Uiso 1 1 calc R . .
H10C H 0.7836 0.7747 -0.1174 0.238 Uiso 1 1 calc R . .
C11 C 1.0330(4) 0.81550(14) 0.3316(4) 0.0963(17) Uani 1 1 d . . .
H11A H 1.0773 0.8054 0.2966 0.144 Uiso 1 1 calc R . .
H11B H 0.9848 0.8193 0.2954 0.144 Uiso 1 1 calc R . .
H11C H 1.0195 0.7986 0.3780 0.144 Uiso 1 1 calc R . .
C12 C 0.9940(4) 0.86330(18) 0.4289(4) 0.1006(17) Uani 1 1 d . . .
H12A H 0.9875 0.8456 0.4753 0.151 Uiso 1 1 calc R . .
H12B H 0.9426 0.8654 0.3969 0.151 Uiso 1 1 calc R . .
H12C H 1.0083 0.8869 0.4534 0.151 Uiso 1 1 calc R . .
N5 N 1.0599(2) 0.85121(10) 0.3697(2) 0.0730(9) Uani 1 1 d . . .
C13 C 1.1385(4) 0.84635(17) 0.4159(4) 0.1049(19) Uani 1 1 d . . .
H13A H 1.1735 0.8294 0.3830 0.126 Uiso 1 1 calc R . .
H13B H 1.1278 0.8354 0.4730 0.126 Uiso 1 1 calc R . .
C14 C 1.1840(4) 0.88231(17) 0.4281(4) 0.115(2) Uani 1 1 d . . .
H14A H 1.1515 0.8983 0.4661 0.137 Uiso 1 1 calc R . .
H14B H 1.2370 0.8776 0.4567 0.137 Uiso 1 1 calc R . .
N6 N 1.1991(2) 0.90124(11) 0.3444(3) 0.0775(10) Uani 1 1 d . . .
C15 C 1.2746(3) 0.8874(2) 0.3008(6) 0.139(3) Uani 1 1 d . . .
H15A H 1.2823 0.9002 0.2461 0.208 Uiso 1 1 calc R . .
H15B H 1.2689 0.8615 0.2897 0.208 Uiso 1 1 calc R . .
H15C H 1.3221 0.8916 0.3379 0.208 Uiso 1 1 calc R . .
C16 C 1.2108(4) 0.94035(16) 0.3620(5) 0.113(2) Uani 1 1 d . . .
H16A H 1.1607 0.9504 0.3867 0.169 Uiso 1 1 calc R . .
H16B H 1.2235 0.9529 0.3081 0.169 Uiso 1 1 calc R . .
H16C H 1.2559 0.9436 0.4026 0.169 Uiso 1 1 calc R . .
O5 O 0.85910(14) 0.90317(6) 0.07563(18) 0.0575(5) Uani 1 1 d . . .
O6 O 0.79162(17) 0.87116(8) -0.0278(2) 0.0710(7) Uani 1 1 d . . .
C17 C 0.7985(2) 0.89341(9) 0.0322(2) 0.0544(8) Uani 1 1 d . . .
C18 C 0.7168(3) 0.91394(14) 0.0560(3) 0.0775(12) Uani 1 1 d . . .
F1 F 0.7186(2) 0.93028(12) 0.1318(2) 0.1231(12) Uani 1 1 d . . .
F2 F 0.6539(2) 0.89343(16) 0.0548(5) 0.195(3) Uani 1 1 d . . .
F3 F 0.7028(4) 0.93983(18) 0.0010(3) 0.202(3) Uani 1 1 d . . .
O7 O 0.92895(18) 0.82901(6) 0.09603(17) 0.0633(6) Uani 1 1 d . . .
O8 O 0.89961(19) 0.80483(7) -0.0363(2) 0.0720(7) Uani 1 1 d . . .
C19 C 0.9134(2) 0.80387(10) 0.0433(3) 0.0593(9) Uani 1 1 d . A .
C20 C 0.9077(4) 0.76549(12) 0.0845(4) 0.0916(15) Uani 1 1 d . . .
F4 F 0.879(2) 0.7661(5) 0.1603(17) 0.174(14) Uani 0.44(2) 1 d P A 1
F5 F 0.8788(18) 0.7401(3) 0.0325(11) 0.144(8) Uani 0.44(2) 1 d P A 1
F6 F 0.9909(9) 0.7553(6) 0.092(3) 0.237(16) Uani 0.44(2) 1 d P A 1
F4A F 0.9446(18) 0.7414(3) 0.0464(9) 0.164(8) Uani 0.56(2) 1 d P A 2
F5A F 0.9189(18) 0.7612(4) 0.1626(10) 0.167(10) Uani 0.56(2) 1 d P A 2
F6A F 0.8256(10) 0.7562(6) 0.0785(19) 0.212(9) Uani 0.56(2) 1 d P A 2
O9 O 1.03602(15) 0.93121(6) 0.06555(17) 0.0578(6) Uani 1 1 d . . .
O10 O 1.12680(17) 0.93168(7) 0.17735(19) 0.0679(7) Uani 1 1 d . . .
C21 C 1.0944(2) 0.94307(9) 0.1103(2) 0.0508(8) Uani 1 1 d . B .
C22 C 1.1331(3) 0.97963(11) 0.0743(3) 0.0731(10) Uani 1 1 d . . .
F7 F 1.154(3) 1.0021(8) 0.1304(10) 0.177(16) Uani 0.32(2) 1 d P B 1
F8 F 1.0880(17) 0.9945(6) 0.013(2) 0.116(9) Uani 0.32(2) 1 d P B 1
F9 F 1.2031(15) 0.9709(6) 0.040(2) 0.161(11) Uani 0.32(2) 1 d P B 1
F7A F 1.1213(9) 0.9843(4) -0.0091(6) 0.107(3) Uani 0.68(2) 1 d P B 2
F8A F 1.2128(5) 0.9815(3) 0.0846(12) 0.143(5) Uani 0.68(2) 1 d P B 2
F9A F 1.0974(8) 1.00719(19) 0.1139(8) 0.130(4) Uani 0.68(2) 1 d P B 2
O11 O 1.08968(17) 0.85357(8) 0.0653(2) 0.0680(7) Uani 1 1 d . . .
O12 O 1.14376(19) 0.85116(8) 0.2003(2) 0.0732(7) Uani 1 1 d . . .
C23 C 1.1355(2) 0.84205(10) 0.1225(3) 0.0589(9) Uani 1 1 d . . .
C24 C 1.1929(3) 0.80967(13) 0.0957(4) 0.0899(15) Uani 1 1 d . . .
F10 F 1.1784(3) 0.78086(9) 0.1373(4) 0.196(3) Uani 1 1 d . . .
F11 F 1.2732(2) 0.81900(14) 0.1122(3) 0.1523(17) Uani 1 1 d . . .
F12 F 1.1973(3) 0.80309(10) 0.0135(3) 0.1288(13) Uani 1 1 d . . .
O1E O 0.0000 1.0000 0.6256(4) 0.1126(17) Uani 1 2 d S . .
C1E C 0.0452(7) 0.9749(3) 0.5814(7) 0.169(4) Uani 1 1 d . . .
H1EA H 0.0862 0.9878 0.5461 0.202 Uiso 1 1 calc R . .
H1EB H 0.0085 0.9618 0.5416 0.202 Uiso 1 1 calc R . .
C2E C 0.0881(7) 0.9480(3) 0.6361(7) 0.177(4) Uani 1 1 d . . .
H2EA H 0.0484 0.9308 0.6596 0.266 Uiso 1 1 calc R . .
H2EB H 0.1157 0.9605 0.6835 0.266 Uiso 1 1 calc R . .
H3EC H 0.1285 0.9350 0.6014 0.266 Uiso 1 1 calc R . .

loop_
_atom_site_aniso_label
_atom_site_aniso_U_11
_atom_site_aniso_U_22
_atom_site_aniso_U_33
_atom_site_aniso_U_23
_atom_site_aniso_U_13
_atom_site_aniso_U_12
Ni1 0.0531(2) 0.03815(18) 0.0504(2) -0.00055(18) -0.00410(19) 0.00113(15)
Ni2 0.0697(3) 0.0468(2) 0.0577(2) -0.0096(2) -0.0091(2) -0.00200(19)
Ni3 0.0548(2) 0.0531(2) 0.0557(2) 0.0060(2) -0.0098(2) 0.00667(18)
O1 0.0676(15) 0.0477(13) 0.0488(14) -0.0047(10) -0.0078(11) -0.0034(10)
N1 0.092(2) 0.0502(17) 0.0535(18) 0.0017(13) -0.0082(16) -0.0125(15)
C1 0.090(3) 0.055(2) 0.0481(19) -0.0040(16) -0.0045(19) -0.0058(19)
O2 0.098(2) 0.0585(16) 0.0675(16) -0.0025(13) -0.0258(15) -0.0047(14)
C2 0.140(5) 0.063(3) 0.064(2) 0.009(2) -0.024(3) -0.005(3)
O3 0.0508(13) 0.0456(12) 0.0525(13) -0.0004(9) -0.0044(10) 0.0055(9)
N2 0.0547(16) 0.0525(16) 0.0524(16) -0.0016(13) -0.0052(13) 0.0075(12)
C3 0.065(2) 0.0541(19) 0.0482(18) 0.0050(15) 0.0043(16) 0.0021(16)
O4 0.0709(17) 0.0638(16) 0.0619(15) -0.0098(12) -0.0165(13) 0.0090(12)
C4 0.079(3) 0.074(3) 0.061(2) -0.0119(19) 0.0012(19) 0.017(2)
C5 0.127(6) 0.130(6) 0.134(6) -0.037(4) 0.007(4) 0.051(4)
C6 0.105(4) 0.151(6) 0.097(4) -0.007(4) 0.027(4) 0.007(4)
N3 0.086(2) 0.079(2) 0.074(2) -0.0252(19) 0.0013(19) 0.0057(18)
C7 0.125(5) 0.174(7) 0.146(6) -0.116(6) 0.033(5) -0.041(5)
C8 0.106(5) 0.215(8) 0.184(8) -0.154(7) -0.044(5) 0.027(5)
N4 0.079(2) 0.075(2) 0.090(3) -0.0267(19) -0.022(2) -0.0067(18)
C9 0.077(3) 0.116(4) 0.112(4) -0.010(3) -0.030(3) 0.000(3)
C10 0.153(6) 0.114(4) 0.209(9) 0.047(5) -0.096(7) -0.075(5)
C11 0.124(5) 0.069(3) 0.096(4) 0.022(3) -0.007(3) -0.012(3)
C12 0.110(4) 0.111(4) 0.081(3) 0.024(3) 0.013(3) 0.011(3)
N5 0.078(2) 0.074(2) 0.067(2) 0.0223(17) -0.0102(18) 0.0073(17)
C13 0.097(4) 0.112(4) 0.105(4) 0.049(3) -0.034(3) -0.002(3)
C14 0.119(5) 0.122(5) 0.103(4) 0.030(3) -0.057(4) -0.016(3)
N6 0.063(2) 0.087(2) 0.083(2) 0.005(2) -0.0226(17) 0.0038(17)
C15 0.060(3) 0.168(6) 0.189(8) -0.035(6) -0.025(4) 0.026(3)
C16 0.097(3) 0.114(4) 0.127(5) -0.002(4) -0.051(4) -0.019(3)
O5 0.0587(12) 0.0544(12) 0.0594(13) -0.0077(12) -0.0108(12) 0.0084(10)
O6 0.0657(16) 0.0751(16) 0.0724(17) -0.0211(15) -0.0073(13) -0.0043(13)
C17 0.061(2) 0.0500(18) 0.0521(18) 0.0049(15) -0.0058(16) 0.0036(15)
C18 0.061(2) 0.101(3) 0.071(3) -0.006(2) -0.0062(19) 0.017(2)
F1 0.091(2) 0.170(3) 0.109(2) -0.050(2) 0.0096(18) 0.035(2)
F2 0.0632(19) 0.221(5) 0.300(8) -0.140(6) 0.011(3) -0.021(2)
F3 0.222(5) 0.261(6) 0.123(3) 0.058(4) 0.016(3) 0.178(5)
O7 0.0837(17) 0.0414(12) 0.0647(16) 0.0026(11) -0.0036(12) -0.0075(11)
O8 0.095(2) 0.0466(13) 0.0741(19) -0.0032(13) -0.0118(15) -0.0063(13)
C19 0.061(2) 0.0421(18) 0.075(3) 0.0040(17) 0.0040(17) -0.0048(15)
C20 0.133(5) 0.050(2) 0.091(4) 0.010(3) -0.002(4) -0.013(3)
F4 0.33(3) 0.065(8) 0.127(14) 0.039(7) 0.137(19) 0.041(10)
F5 0.23(2) 0.056(6) 0.143(9) -0.019(5) 0.053(13) -0.060(10)
F6 0.133(9) 0.092(10) 0.49(5) 0.111(16) -0.059(17) 0.025(7)
F4A 0.30(2) 0.045(5) 0.149(10) 0.010(5) 0.088(13) 0.042(9)
F5A 0.35(3) 0.059(5) 0.092(7) 0.016(4) -0.006(10) 0.041(10)
F6A 0.196(12) 0.180(14) 0.26(2) 0.082(14) 0.009(12) -0.123(12)
O9 0.0739(15) 0.0446(11) 0.0551(13) 0.0028(11) -0.0110(12) -0.0081(10)
O10 0.0686(15) 0.0672(15) 0.0680(16) 0.0158(13) -0.0166(13) -0.0124(12)
C21 0.0548(18) 0.0420(16) 0.0555(19) -0.0023(15) 0.0022(15) 0.0019(14)
C22 0.086(3) 0.062(2) 0.071(2) 0.014(2) 0.000(3) -0.015(2)
F7 0.35(4) 0.112(15) 0.070(7) -0.030(8) 0.028(14) -0.16(2)
F8 0.111(14) 0.090(11) 0.15(2) 0.058(13) -0.010(10) -0.022(8)
F9 0.117(14) 0.181(16) 0.185(19) -0.049(15) 0.100(15) -0.086(12)
F7A 0.135(9) 0.114(6) 0.071(4) 0.037(4) 0.004(5) -0.035(5)
F8A 0.091(4) 0.126(7) 0.211(11) 0.070(7) -0.049(6) -0.053(4)
F9A 0.187(8) 0.039(3) 0.163(9) -0.013(3) 0.030(6) -0.001(4)
O11 0.0681(15) 0.0691(16) 0.0667(16) -0.0038(14) 0.0011(14) 0.0172(12)
O12 0.0786(17) 0.0713(16) 0.0698(18) 0.0020(13) -0.0039(15) 0.0283(14)
C23 0.0550(19) 0.0453(17) 0.076(3) 0.0103(17) 0.0122(19) 0.0063(16)
C24 0.091(3) 0.077(3) 0.101(4) 0.024(3) 0.034(3) 0.036(2)
F10 0.266(5) 0.076(2) 0.245(5) 0.069(3) 0.164(5) 0.082(3)
F11 0.090(2) 0.195(4) 0.171(4) -0.033(3) 0.020(2) 0.052(2)
F12 0.155(3) 0.114(3) 0.116(3) -0.016(2) 0.024(2) 0.053(2)
O1E 0.126(4) 0.124(5) 0.087(3) 0.000 0.000 0.012(4)
C1E 0.208(9) 0.185(8) 0.113(5) -0.009(6) 0.015(6) 0.060(7)
C2E 0.199(10) 0.171(9) 0.162(9) -0.004(7) 0.030(8) 0.065(8)

loop_
_atom_type_symbol
_atom_type_description
_atom_type_scat_dispersion_real
_atom_type_scat_dispersion_imag
_atom_type_scat_source
C C 0.0033 0.0016 'International Tables Vol C Tables 4.2.6.8 and 6.1.1.4'
H H 0.0000 0.0000 'International Tables Vol C Tables 4.2.6.8 and 6.1.1.4'
N N 0.0061 0.0033 'International Tables Vol C Tables 4.2.6.8 and 6.1.1.4'
O O 0.0106 0.0060 'International Tables Vol C Tables 4.2.6.8 and 6.1.1.4'
F F 0.0171 0.0103 'International Tables Vol C Tables 4.2.6.8 and 6.1.1.4'
Ni Ni 0.3393 1.1124 'International Tables Vol C Tables 4.2.6.8 and 6.1.1.4'

loop_
_geom_angle_atom_site_label_1
_geom_angle_atom_site_label_2
_geom_angle_atom_site_label_3
_geom_angle
_geom_angle_site_symmetry_1
_geom_angle_site_symmetry_3
_geom_angle_publ_flag
O3 Ni1 O7 86.02(10) . . ?
O3 Ni1 O1 174.23(9) . . ?
O7 Ni1 O1 98.18(10) . . ?
O3 Ni1 O11 96.83(11) . . ?
O7 Ni1 O11 84.91(12) . . ?
O1 Ni1 O11 87.53(11) . . ?
O3 Ni1 O9 89.19(10) . . ?
O7 Ni1 O9 173.37(10) . . ?
O1 Ni1 O9 86.93(10) . . ?
O11 Ni1 O9 91.12(11) . . ?
O3 Ni1 O5 87.47(10) . . ?
O7 Ni1 O5 90.63(10) . . ?
O1 Ni1 O5 88.52(10) . . ?
O11 Ni1 O5 173.56(11) . . ?
O9 Ni1 O5 93.74(10) . . ?
O2 Ni2 O1 80.93(10) . . ?
O2 Ni2 O8 174.73(12) . . ?
O1 Ni2 O8 94.87(11) . . ?
O2 Ni2 O6 86.32(13) . . ?
O1 Ni2 O6 90.98(10) . . ?
O8 Ni2 O6 90.59(13) . . ?
O2 Ni2 N4 93.40(14) . . ?
O1 Ni2 N4 174.14(14) . . ?
O8 Ni2 N4 90.87(14) . . ?
O6 Ni2 N4 90.13(13) . . ?
O2 Ni2 N3 94.43(16) . . ?
O1 Ni2 N3 93.90(12) . . ?
O8 Ni2 N3 89.02(15) . . ?
O6 Ni2 N3 175.11(13) . . ?
N4 Ni2 N3 85.01(15) . . ?
O3 Ni3 O12 93.66(11) . . ?
O3 Ni3 O4 81.65(10) . . ?
O12 Ni3 O4 174.97(11) . . ?
O3 Ni3 O10 91.17(10) . . ?
O12 Ni3 O10 90.88(13) . . ?
O4 Ni3 O10 87.40(12) . . ?
O3 Ni3 N6 174.60(14) . . ?
O12 Ni3 N6 91.55(14) . . ?
O4 Ni3 N6 93.19(13) . . ?
O10 Ni3 N6 90.16(13) . . ?
O3 Ni3 N5 93.76(12) . . ?
O12 Ni3 N5 87.88(13) . . ?
O4 Ni3 N5 94.23(13) . . ?
O10 Ni3 N5 174.98(12) . . ?
N6 Ni3 N5 85.01(15) . . ?
N1 O1 Ni2 105.9(2) . . ?
N1 O1 Ni1 110.97(19) . . ?
Ni2 O1 Ni1 116.62(12) . . ?
C1 N1 O1 121.1(3) . . ?
C1 N1 H1N 128(3) . . ?
O1 N1 H1N 110(3) . . ?
O2 C1 N1 120.3(4) . . ?
O2 C1 C2 120.8(4) . . ?
N1 C1 C2 118.9(4) . . ?
C1 O2 Ni2 110.5(3) . . ?
C1 C2 H2A 109.5 . . ?
C1 C2 H2B 109.5 . . ?
H2A C2 H2B 109.5 . . ?
C1 C2 H2C 109.5 . . ?
H2A C2 H2C 109.5 . . ?
H2B C2 H2C 109.5 . . ?
N2 O3 Ni3 105.88(18) . . ?
N2 O3 Ni1 111.99(18) . . ?
Ni3 O3 Ni1 118.01(11) . . ?
C3 N2 O3 120.7(3) . . ?
C3 N2 H2N 134(2) . . ?
O3 N2 H2N 105(2) . . ?
O4 C3 N2 121.6(3) . . ?
O4 C3 C4 121.1(3) . . ?
N2 C3 C4 117.4(3) . . ?
C3 O4 Ni3 109.5(2) . . ?
C3 C4 H4A 109.5 . . ?
C3 C4 H4B 109.5 . . ?
H4A C4 H4B 109.5 . . ?
C3 C4 H4C 109.5 . . ?
H4A C4 H4C 109.5 . . ?
H4B C4 H4C 109.5 . . ?
N3 C5 H5A 109.5 . . ?
N3 C5 H5B 109.5 . . ?
H5A C5 H5B 109.5 . . ?
N3 C5 H5C 109.5 . . ?
H5A C5 H5C 109.5 . . ?
H5B C5 H5C 109.5 . . ?
N3 C6 H6A 109.5 . . ?
N3 C6 H6B 109.5 . . ?
H6A C6 H6B 109.5 . . ?
N3 C6 H6C 109.5 . . ?
H6A C6 H6C 109.5 . . ?
H6B C6 H6C 109.5 . . ?
C7 N3 C6 112.0(5) . . ?
C7 N3 C5 109.4(6) . . ?
C6 N3 C5 107.7(5) . . ?
C7 N3 Ni2 103.8(3) . . ?
C6 N3 Ni2 112.0(4) . . ?
C5 N3 Ni2 112.0(4) . . ?
C8 C7 N3 118.1(6) . . ?
C8 C7 H7A 107.8 . . ?
N3 C7 H7A 107.8 . . ?
C8 C7 H7B 107.8 . . ?
N3 C7 H7B 107.8 . . ?
H7A C7 H7B 107.1 . . ?
C7 C8 N4 120.5(5) . . ?
C7 C8 H8A 107.2 . . ?
N4 C8 H8A 107.2 . . ?
C7 C8 H8B 107.2 . . ?
N4 C8 H8B 107.2 . . ?
H8A C8 H8B 106.8 . . ?
C10 N4 C9 107.7(5) . . ?
C10 N4 C8 111.8(6) . . ?
C9 N4 C8 108.2(5) . . ?
C10 N4 Ni2 114.5(3) . . ?
C9 N4 Ni2 111.6(3) . . ?
C8 N4 Ni2 102.9(3) . . ?
N4 C9 H9A 109.5 . . ?
N4 C9 H9B 109.5 . . ?
H9A C9 H9B 109.5 . . ?
N4 C9 H9C 109.5 . . ?
H9A C9 H9C 109.5 . . ?
H9B C9 H9C 109.5 . . ?
N4 C10 H10A 109.5 . . ?
N4 C10 H10B 109.5 . . ?
H10A C10 H10B 109.5 . . ?
N4 C10 H10C 109.5 . . ?
H10A C10 H10C 109.5 . . ?
H10B C10 H10C 109.5 . . ?
N5 C11 H11A 109.5 . . ?
N5 C11 H11B 109.5 . . ?
H11A C11 H11B 109.5 . . ?
N5 C11 H11C 109.5 . . ?
H11A C11 H11C 109.5 . . ?
H11B C11 H11C 109.5 . . ?
N5 C12 H12A 109.5 . . ?
N5 C12 H12B 109.5 . . ?
H12A C12 H12B 109.5 . . ?
N5 C12 H12C 109.5 . . ?
H12A C12 H12C 109.5 . . ?
H12B C12 H12C 109.5 . . ?
C13 N5 C12 111.5(5) . . ?
C13 N5 C11 109.7(4) . . ?
C12 N5 C11 107.0(5) . . ?
C13 N5 Ni3 103.8(3) . . ?
C12 N5 Ni3 112.4(3) . . ?
C11 N5 Ni3 112.5(3) . . ?
N5 C13 C14 112.0(4) . . ?
N5 C13 H13A 109.2 . . ?
C14 C13 H13A 109.2 . . ?
N5 C13 H13B 109.2 . . ?
C14 C13 H13B 109.2 . . ?
H13A C13 H13B 107.9 . . ?
N6 C14 C13 112.2(5) . . ?
N6 C14 H14A 109.2 . . ?
C13 C14 H14A 109.2 . . ?
N6 C14 H14B 109.2 . . ?
C13 C14 H14B 109.2 . . ?
H14A C14 H14B 107.9 . . ?
C16 N6 C14 108.5(5) . . ?
C16 N6 C15 108.0(5) . . ?
C14 N6 C15 111.7(5) . . ?
C16 N6 Ni3 111.0(3) . . ?
C14 N6 Ni3 104.3(3) . . ?
C15 N6 Ni3 113.2(4) . . ?
N6 C15 H15A 109.5 . . ?
N6 C15 H15B 109.5 . . ?
H15A C15 H15B 109.5 . . ?
N6 C15 H15C 109.5 . . ?
H15A C15 H15C 109.5 . . ?
H15B C15 H15C 109.5 . . ?
N6 C16 H16A 109.5 . . ?
N6 C16 H16B 109.5 . . ?
H16A C16 H16B 109.5 . . ?
N6 C16 H16C 109.5 . . ?
H16A C16 H16C 109.5 . . ?
H16B C16 H16C 109.5 . . ?
C17 O5 Ni1 127.6(2) . . ?
C17 O6 Ni2 130.9(3) . . ?
O6 C17 O5 131.5(4) . . ?
O6 C17 C18 114.5(3) . . ?
O5 C17 C18 113.9(3) . . ?
F2 C18 F3 106.5(5) . . ?
F2 C18 F1 107.6(5) . . ?
F3 C18 F1 104.6(5) . . ?
F2 C18 C17 113.1(4) . . ?
F3 C18 C17 110.4(4) . . ?
F1 C18 C17 114.1(3) . . ?
C19 O7 Ni1 130.2(2) . . ?
C19 O8 Ni2 129.3(2) . . ?
O8 C19 O7 130.7(3) . . ?
O8 C19 C20 114.7(4) . . ?
O7 C19 C20 114.5(4) . . ?
F4A C20 F5A 107.9(11) . . ?
F4 C20 F5 116.4(16) . . ?
F4A C20 F6A 105.3(12) . . ?
F5A C20 F6A 100.3(14) . . ?
F4 C20 F6 106.4(18) . . ?
F5 C20 F6 102.0(14) . . ?
F4A C20 C19 115.6(7) . . ?
F5A C20 C19 120.6(8) . . ?
F4 C20 C19 112.8(9) . . ?
F5 C20 C19 114.5(9) . . ?
F6A C20 C19 104.8(7) . . ?
F6 C20 C19 102.7(7) . . ?
C21 O9 Ni1 127.9(2) . . ?
C21 O10 Ni3 131.9(2) . . ?
O10 C21 O9 131.9(3) . . ?
O10 C21 C22 114.3(3) . . ?
O9 C21 C22 113.8(3) . . ?
F7 C22 F9 101.9(17) . . ?
F7 C22 F8 112(2) . . ?
F9 C22 F8 107.6(14) . . ?
F8A C22 F7A 104.9(7) . . ?
F8A C22 F9A 109.8(7) . . ?
F8 C22 F9A 76.5(14) . . ?
F7A C22 F9A 106.9(7) . . ?
F7 C22 C21 115.3(8) . . ?
F9 C22 C21 106.4(9) . . ?
F8A C22 C21 113.4(5) . . ?
F8 C22 C21 112.4(11) . . ?
F7A C22 C21 113.4(6) . . ?
F9A C22 C21 108.2(5) . . ?
C23 O11 Ni1 130.0(3) . . ?
C23 O12 Ni3 130.6(2) . . ?
O11 C23 O12 131.3(3) . . ?
O11 C23 C24 115.6(4) . . ?
O12 C23 C24 113.1(4) . . ?
F10 C24 F12 110.7(6) . . ?
F10 C24 F11 107.0(5) . . ?
F12 C24 F11 100.1(4) . . ?
F10 C24 C23 113.0(4) . . ?
F12 C24 C23 115.7(4) . . ?
F11 C24 C23 109.1(5) . . ?
C1E O1E C1E 119.9(10) . 2_575 ?
O1E C1E C2E 114.9(9) . . ?
O1E C1E H1EA 108.5 . . ?
C2E C1E H1EA 108.5 . . ?
O1E C1E H1EB 108.5 . . ?
C2E C1E H1EB 108.5 . . ?
H1EA C1E H1EB 107.5 . . ?
C1E C2E H2EA 109.5 . . ?
C1E C2E H2EB 109.5 . . ?
H2EA C2E H2EB 109.5 . . ?
C1E C2E H3EC 109.5 . . ?
H2EA C2E H3EC 109.5 . . ?
H2EB C2E H3EC 109.5 . . ?

loop_
_geom_bond_atom_site_label_1
_geom_bond_atom_site_label_2
_geom_bond_distance
_geom_bond_site_symmetry_2
_geom_bond_publ_flag
Ni1 O3 2.045(2) . ?
Ni1 O7 2.048(2) . ?
Ni1 O1 2.049(2) . ?
Ni1 O11 2.053(3) . ?
Ni1 O9 2.067(2) . ?
Ni1 O5 2.070(2) . ?
Ni2 O2 2.035(3) . ?
Ni2 O1 2.038(2) . ?
Ni2 O8 2.041(3) . ?
Ni2 O6 2.130(3) . ?
Ni2 N4 2.130(3) . ?
Ni2 N3 2.148(4) . ?
Ni3 O3 2.025(2) . ?
Ni3 O12 2.028(3) . ?
Ni3 O4 2.056(3) . ?
Ni3 O10 2.111(3) . ?
Ni3 N6 2.133(3) . ?
Ni3 N5 2.162(3) . ?
O1 N1 1.372(4) . ?
N1 C1 1.299(5) . ?
N1 H1N 0.96(5) . ?
C1 O2 1.259(5) . ?
C1 C2 1.493(6) . ?
C2 H2A 0.9600 . ?
C2 H2B 0.9600 . ?
C2 H2C 0.9600 . ?
O3 N2 1.392(4) . ?
N2 C3 1.297(5) . ?
N2 H2N 0.94(4) . ?
C3 O4 1.256(4) . ?
C3 C4 1.495(5) . ?
C4 H4A 0.9600 . ?
C4 H4B 0.9600 . ?
C4 H4C 0.9600 . ?
C5 N3 1.489(8) . ?
C5 H5A 0.9600 . ?
C5 H5B 0.9600 . ?
C5 H5C 0.9600 . ?
C6 N3 1.463(8) . ?
C6 H6A 0.9600 . ?
C6 H6B 0.9600 . ?
C6 H6C 0.9600 . ?
N3 C7 1.463(7) . ?
C7 C8 1.316(9) . ?
C7 H7A 0.9700 . ?
C7 H7B 0.9700 . ?
C8 N4 1.483(8) . ?
C8 H8A 0.9700 . ?
C8 H8B 0.9700 . ?
N4 C10 1.438(8) . ?
N4 C9 1.469(6) . ?
C9 H9A 0.9600 . ?
C9 H9B 0.9600 . ?
C9 H9C 0.9600 . ?
C10 H10A 0.9600 . ?
C10 H10B 0.9600 . ?
C10 H10C 0.9600 . ?
C11 N5 1.482(7) . ?
C11 H11A 0.9600 . ?
C11 H11B 0.9600 . ?
C11 H11C 0.9600 . ?
C12 N5 1.458(7) . ?
C12 H12A 0.9600 . ?
C12 H12B 0.9600 . ?
C12 H12C 0.9600 . ?
N5 C13 1.455(6) . ?
C13 C14 1.505(8) . ?
C13 H13A 0.9700 . ?
C13 H13B 0.9700 . ?
C14 N6 1.467(7) . ?
C14 H14A 0.9700 . ?
C14 H14B 0.9700 . ?
N6 C16 1.454(7) . ?
N6 C15 1.470(7) . ?
C15 H15A 0.9600 . ?
C15 H15B 0.9600 . ?
C15 H15C 0.9600 . ?
C16 H16A 0.9600 . ?
C16 H16B 0.9600 . ?
C16 H16C 0.9600 . ?
O5 C17 1.228(4) . ?
O6 C17 1.223(5) . ?
C17 C18 1.549(5) . ?
C18 F2 1.253(6) . ?
C18 F3 1.277(6) . ?
C18 F1 1.297(5) . ?
O7 C19 1.239(5) . ?
O8 C19 1.232(5) . ?
C19 C20 1.528(6) . ?
C20 F4A 1.203(11) . ?
C20 F5A 1.212(16) . ?
C20 F4 1.244(18) . ?
C20 F5 1.298(15) . ?
C20 F6A 1.362(13) . ?
C20 F6 1.391(14) . ?
O9 C21 1.235(4) . ?
O10 C21 1.218(5) . ?
C21 C22 1.562(5) . ?
C22 F7 1.227(13) . ?
C22 F9 1.278(17) . ?
C22 F8A 1.290(8) . ?
C22 F8 1.29(2) . ?
C22 F7A 1.295(11) . ?
C22 F9A 1.300(9) . ?
O11 C23 1.214(5) . ?
O12 C23 1.236(5) . ?
C23 C24 1.546(6) . ?
C24 F10 1.243(6) . ?
C24 F12 1.275(7) . ?
C24 F11 1.356(7) . ?
O1E C1E 1.344(9) . ?
O1E C1E 1.344(9) 2_575 ?
C1E C2E 1.454(12) . ?
C1E H1EA 0.9700 . ?
C1E H1EB 0.9700 . ?
C2E H2EA 0.9600 . ?
C2E H2EB 0.9600 . ?
C2E H3EC 0.9600 . ?

loop_
_geom_hbond_atom_site_label_D
_geom_hbond_atom_site_label_H
_geom_hbond_atom_site_label_A
_geom_hbond_distance_DH
_geom_hbond_distance_HA
_geom_hbond_distance_DA
_geom_hbond_angle_DHA
_geom_hbond_site_symmetry_A
N1 H1N O9 0.96(5) 1.98(5) 2.723(4) 132(4) .
N2 H2N O5 0.94(4) 1.95(4) 2.723(4) 138(3) .

loop_
_geom_torsion_atom_site_label_1
_geom_torsion_atom_site_label_2
_geom_torsion_atom_site_label_3
_geom_torsion_atom_site_label_4
_geom_torsion
_geom_torsion_site_symmetry_1
_geom_torsion_site_symmetry_2
_geom_torsion_site_symmetry_3
_geom_torsion_site_symmetry_4
_geom_torsion_publ_flag
O2 Ni2 O1 N1 8.5(2) . . . . ?
O8 Ni2 O1 N1 -168.3(2) . . . . ?
O6 Ni2 O1 N1 -77.6(2) . . . . ?
N4 Ni2 O1 N1 23.3(14) . . . . ?
N3 Ni2 O1 N1 102.3(2) . . . . ?
O2 Ni2 O1 Ni1 132.47(15) . . . . ?
O8 Ni2 O1 Ni1 -44.31(15) . . . . ?
O6 Ni2 O1 Ni1 46.36(14) . . . . ?
N4 Ni2 O1 Ni1 147.3(12) . . . . ?
N3 Ni2 O1 Ni1 -133.66(16) . . . . ?
O3 Ni1 O1 N1 13.9(10) . . . . ?
O7 Ni1 O1 N1 150.4(2) . . . . ?
O11 Ni1 O1 N1 -125.1(2) . . . . ?
O9 Ni1 O1 N1 -33.9(2) . . . . ?
O5 Ni1 O1 N1 59.9(2) . . . . ?
O3 Ni1 O1 Ni2 -107.4(9) . . . . ?
O7 Ni1 O1 Ni2 28.98(15) . . . . ?
O11 Ni1 O1 Ni2 113.48(14) . . . . ?
O9 Ni1 O1 Ni2 -155.27(13) . . . . ?
O5 Ni1 O1 Ni2 -61.44(13) . . . . ?
Ni2 O1 N1 C1 -6.9(4) . . . . ?
Ni1 O1 N1 C1 -134.4(3) . . . . ?
O1 N1 C1 O2 -1.5(6) . . . . ?
O1 N1 C1 C2 177.6(4) . . . . ?
N1 C1 O2 Ni2 9.2(5) . . . . ?
C2 C1 O2 Ni2 -169.8(4) . . . . ?
O1 Ni2 O2 C1 -9.8(3) . . . . ?
O8 Ni2 O2 C1 27.7(17) . . . . ?
O6 Ni2 O2 C1 81.8(3) . . . . ?
N4 Ni2 O2 C1 171.7(3) . . . . ?
N3 Ni2 O2 C1 -103.1(3) . . . . ?
O12 Ni3 O3 N2 -171.2(2) . . . . ?
O4 Ni3 O3 N2 6.93(19) . . . . ?
O10 Ni3 O3 N2 -80.3(2) . . . . ?
N6 Ni3 O3 N2 24.0(15) . . . . ?
N5 Ni3 O3 N2 100.7(2) . . . . ?
O12 Ni3 O3 Ni1 -44.93(14) . . . . ?
O4 Ni3 O3 Ni1 133.24(14) . . . . ?
O10 Ni3 O3 Ni1 46.03(13) . . . . ?
N6 Ni3 O3 Ni1 150.4(13) . . . . ?
N5 Ni3 O3 Ni1 -133.04(14) . . . . ?
O7 Ni1 O3 N2 -120.2(2) . . . . ?
O1 Ni1 O3 N2 16.7(10) . . . . ?
O11 Ni1 O3 N2 155.4(2) . . . . ?
O9 Ni1 O3 N2 64.4(2) . . . . ?
O5 Ni1 O3 N2 -29.4(2) . . . . ?
O7 Ni1 O3 Ni3 116.54(13) . . . . ?
O1 Ni1 O3 Ni3 -106.6(9) . . . . ?
O11 Ni1 O3 Ni3 32.15(14) . . . . ?
O9 Ni1 O3 Ni3 -58.88(12) . . . . ?
O5 Ni1 O3 Ni3 -152.66(13) . . . . ?
Ni3 O3 N2 C3 -6.7(3) . . . . ?
Ni1 O3 N2 C3 -136.6(3) . . . . ?
O3 N2 C3 O4 0.8(5) . . . . ?
O3 N2 C3 C4 179.8(3) . . . . ?
N2 C3 O4 Ni3 5.6(4) . . . . ?
C4 C3 O4 Ni3 -173.3(3) . . . . ?
O3 Ni3 O4 C3 -7.1(2) . . . . ?
O12 Ni3 O4 C3 14.3(16) . . . . ?
O10 Ni3 O4 C3 84.5(2) . . . . ?
N6 Ni3 O4 C3 174.5(3) . . . . ?
N5 Ni3 O4 C3 -100.2(3) . . . . ?
O2 Ni2 N3 C7 -102.7(5) . . . . ?
O1 Ni2 N3 C7 176.1(5) . . . . ?
O8 Ni2 N3 C7 81.3(5) . . . . ?
O6 Ni2 N3 C7 -4(2) . . . . ?
N4 Ni2 N3 C7 -9.6(5) . . . . ?
O2 Ni2 N3 C6 18.3(4) . . . . ?
O1 Ni2 N3 C6 -62.9(4) . . . . ?
O8 Ni2 N3 C6 -157.7(4) . . . . ?
O6 Ni2 N3 C6 116.9(17) . . . . ?
N4 Ni2 N3 C6 111.3(4) . . . . ?
O2 Ni2 N3 C5 139.5(4) . . . . ?
O1 Ni2 N3 C5 58.3(4) . . . . ?
O8 Ni2 N3 C5 -36.6(4) . . . . ?
O6 Ni2 N3 C5 -121.9(17) . . . . ?
N4 Ni2 N3 C5 -127.5(4) . . . . ?
C6 N3 C7 C8 -93.2(9) . . . . ?
C5 N3 C7 C8 147.5(9) . . . . ?
Ni2 N3 C7 C8 27.8(10) . . . . ?
N3 C7 C8 N4 -39.2(14) . . . . ?
C7 C8 N4 C10 -97.8(10) . . . . ?
C7 C8 N4 C9 143.8(9) . . . . ?
C7 C8 N4 Ni2 25.6(10) . . . . ?
O2 Ni2 N4 C10 -150.5(5) . . . . ?
O1 Ni2 N4 C10 -165.2(12) . . . . ?
O8 Ni2 N4 C10 26.4(5) . . . . ?
O6 Ni2 N4 C10 -64.2(5) . . . . ?
N3 Ni2 N4 C10 115.3(5) . . . . ?
O2 Ni2 N4 C9 -27.8(4) . . . . ?
O1 Ni2 N4 C9 -42.5(15) . . . . ?
O8 Ni2 N4 C9 149.1(4) . . . . ?
O6 Ni2 N4 C9 58.5(4) . . . . ?
N3 Ni2 N4 C9 -122.0(4) . . . . ?
O2 Ni2 N4 C8 88.0(5) . . . . ?
O1 Ni2 N4 C8 73.3(14) . . . . ?
O8 Ni2 N4 C8 -95.1(5) . . . . ?
O6 Ni2 N4 C8 174.3(5) . . . . ?
N3 Ni2 N4 C8 -6.1(5) . . . . ?
O3 Ni3 N5 C13 171.3(4) . . . . ?
O12 Ni3 N5 C13 77.8(4) . . . . ?
O4 Ni3 N5 C13 -106.8(4) . . . . ?
O10 Ni3 N5 C13 2.0(17) . . . . ?
N6 Ni3 N5 C13 -14.0(4) . . . . ?
O3 Ni3 N5 C12 -68.1(4) . . . . ?
O12 Ni3 N5 C12 -161.6(4) . . . . ?
O4 Ni3 N5 C12 13.8(4) . . . . ?
O10 Ni3 N5 C12 122.6(15) . . . . ?
N6 Ni3 N5 C12 106.7(4) . . . . ?
O3 Ni3 N5 C11 52.8(4) . . . . ?
O12 Ni3 N5 C11 -40.7(3) . . . . ?
O4 Ni3 N5 C11 134.7(3) . . . . ?
O10 Ni3 N5 C11 -116.5(15) . . . . ?
N6 Ni3 N5 C11 -132.5(4) . . . . ?
C12 N5 C13 C14 -81.9(7) . . . . ?
C11 N5 C13 C14 159.7(6) . . . . ?
Ni3 N5 C13 C14 39.3(6) . . . . ?
N5 C13 C14 N6 -56.4(8) . . . . ?
C13 C14 N6 C16 157.1(5) . . . . ?
C13 C14 N6 C15 -84.0(6) . . . . ?
C13 C14 N6 Ni3 38.7(6) . . . . ?
O3 Ni3 N6 C16 -52.8(16) . . . . ?
O12 Ni3 N6 C16 142.5(4) . . . . ?
O4 Ni3 N6 C16 -35.8(4) . . . . ?
O10 Ni3 N6 C16 51.6(4) . . . . ?
N5 Ni3 N6 C16 -129.8(4) . . . . ?
O3 Ni3 N6 C14 63.9(15) . . . . ?
O12 Ni3 N6 C14 -100.8(4) . . . . ?
O4 Ni3 N6 C14 80.9(4) . . . . ?
O10 Ni3 N6 C14 168.3(4) . . . . ?
N5 Ni3 N6 C14 -13.1(4) . . . . ?
O3 Ni3 N6 C15 -174.4(12) . . . . ?
O12 Ni3 N6 C15 20.8(5) . . . . ?
O4 Ni3 N6 C15 -157.5(4) . . . . ?
O10 Ni3 N6 C15 -70.0(4) . . . . ?
N5 Ni3 N6 C15 108.6(5) . . . . ?
O3 Ni1 O5 C17 -138.1(3) . . . . ?
O7 Ni1 O5 C17 -52.1(3) . . . . ?
O1 Ni1 O5 C17 46.1(3) . . . . ?
O11 Ni1 O5 C17 -6.1(13) . . . . ?
O9 Ni1 O5 C17 132.9(3) . . . . ?
O2 Ni2 O6 C17 -81.4(4) . . . . ?
O1 Ni2 O6 C17 -0.5(4) . . . . ?
O8 Ni2 O6 C17 94.3(4) . . . . ?
N4 Ni2 O6 C17 -174.8(4) . . . . ?
N3 Ni2 O6 C17 180(100) . . . . ?
Ni2 O6 C17 O5 -21.6(6) . . . . ?
Ni2 O6 C17 C18 156.2(3) . . . . ?
Ni1 O5 C17 O6 -8.2(6) . . . . ?
Ni1 O5 C17 C18 174.0(3) . . . . ?
O6 C17 C18 F2 40.4(6) . . . . ?
O5 C17 C18 F2 -141.4(5) . . . . ?
O6 C17 C18 F3 -78.8(6) . . . . ?
O5 C17 C18 F3 99.4(5) . . . . ?
O6 C17 C18 F1 163.8(4) . . . . ?
O5 C17 C18 F1 -18.0(6) . . . . ?
O3 Ni1 O7 C19 -174.9(3) . . . . ?
O1 Ni1 O7 C19 9.1(3) . . . . ?
O11 Ni1 O7 C19 -77.7(3) . . . . ?
O9 Ni1 O7 C19 -131.1(9) . . . . ?
O5 Ni1 O7 C19 97.7(3) . . . . ?
O2 Ni2 O8 C19 3.8(17) . . . . ?
O1 Ni2 O8 C19 40.8(4) . . . . ?
O6 Ni2 O8 C19 -50.2(4) . . . . ?
N4 Ni2 O8 C19 -140.3(4) . . . . ?
N3 Ni2 O8 C19 134.7(4) . . . . ?
Ni2 O8 C19 O7 -8.4(7) . . . . ?
Ni2 O8 C19 C20 169.5(3) . . . . ?
Ni1 O7 C19 O8 -23.2(6) . . . . ?
Ni1 O7 C19 C20 158.9(3) . . . . ?
O8 C19 C20 F4A 48.1(17) . . . . ?
O7 C19 C20 F4A -133.6(17) . . . . ?
O8 C19 C20 F5A -179.0(17) . . . . ?
O7 C19 C20 F5A -0.8(18) . . . . ?
O8 C19 C20 F4 -145(2) . . . . ?
O7 C19 C20 F4 34(2) . . . . ?
O8 C19 C20 F5 -8.5(16) . . . . ?
O7 C19 C20 F5 169.7(15) . . . . ?
O8 C19 C20 F6A -67.3(16) . . . . ?
O7 C19 C20 F6A 110.9(16) . . . . ?
O8 C19 C20 F6 101(2) . . . . ?
O7 C19 C20 F6 -81(2) . . . . ?
O3 Ni1 O9 C21 43.6(3) . . . . ?
O7 Ni1 O9 C21 -0.1(11) . . . . ?
O1 Ni1 O9 C21 -140.7(3) . . . . ?
O11 Ni1 O9 C21 -53.2(3) . . . . ?
O5 Ni1 O9 C21 131.0(3) . . . . ?
O3 Ni3 O10 C21 -5.0(3) . . . . ?
O12 Ni3 O10 C21 88.7(4) . . . . ?
O4 Ni3 O10 C21 -86.6(3) . . . . ?
N6 Ni3 O10 C21 -179.8(4) . . . . ?
N5 Ni3 O10 C21 164.3(14) . . . . ?
Ni3 O10 C21 O9 -14.4(6) . . . . ?
Ni3 O10 C21 C22 164.9(3) . . . . ?
Ni1 O9 C21 O10 -10.9(6) . . . . ?
Ni1 O9 C21 C22 169.8(3) . . . . ?
O10 C21 C22 F7 -38(3) . . . . ?
O9 C21 C22 F7 142(3) . . . . ?
O10 C21 C22 F9 74.6(18) . . . . ?
O9 C21 C22 F9 -106.0(18) . . . . ?
O10 C21 C22 F8A 36.7(11) . . . . ?
O9 C21 C22 F8A -143.8(11) . . . . ?
O10 C21 C22 F8 -167.9(18) . . . . ?
O9 C21 C22 F8 11.5(18) . . . . ?
O10 C21 C22 F7A 156.3(9) . . . . ?
O9 C21 C22 F7A -24.3(9) . . . . ?
O10 C21 C22 F9A -85.4(8) . . . . ?
O9 C21 C22 F9A 94.1(8) . . . . ?
O3 Ni1 O11 C23 5.8(4) . . . . ?
O7 Ni1 O11 C23 -79.6(3) . . . . ?
O1 Ni1 O11 C23 -178.1(3) . . . . ?
O9 Ni1 O11 C23 95.1(3) . . . . ?
O5 Ni1 O11 C23 -125.9(10) . . . . ?
O3 Ni3 O12 C23 36.6(4) . . . . ?
O4 Ni3 O12 C23 15.4(17) . . . . ?
O10 Ni3 O12 C23 -54.6(4) . . . . ?
N6 Ni3 O12 C23 -144.8(4) . . . . ?
N5 Ni3 O12 C23 130.2(4) . . . . ?
Ni1 O11 C23 O12 -23.7(6) . . . . ?
Ni1 O11 C23 C24 154.7(3) . . . . ?
Ni3 O12 C23 O11 -3.4(7) . . . . ?
Ni3 O12 C23 C24 178.2(3) . . . . ?
O11 C23 C24 F10 -116.6(6) . . . . ?
O12 C23 C24 F10 62.0(7) . . . . ?
O11 C23 C24 F12 12.5(7) . . . . ?
O12 C23 C24 F12 -168.9(5) . . . . ?
O11 C23 C24 F11 124.4(5) . . . . ?
O12 C23 C24 F11 -57.0(5) . . . . ?
C1E O1E C1E C2E -177.0(13) 2_575 . . . ?
